data_4062300
loop_
_publ_author_name
'McAdam, C. John'
'Morgan, Joy L.'
'Robinson, Brian H.'
'Simpson, Jim'
'Rieger, Philip H.'
'Rieger, Anne L.'

_publ_section_title
;
 Tunable Donor-Acceptor Interactions in 4-Ene/Yne-Ferrocenyl and
 4-Enamine Naphthalimides with Ferrocenyl Headgroups
;
_journal_issue 24
_journal_name_full Organometallics
_journal_page_first 5126
_journal_page_last 5136
_journal_paper_doi 10.1021/om0304659
_journal_volume 22
_journal_year 2003
_chemical_formula_moiety 'C35 H25 Fe2 N O2'
_chemical_formula_sum 'C35 H25 Fe2 N O2'
_chemical_formula_weight 603.26
_space_group_IT_number 2
_symmetry_cell_setting triclinic
_symmetry_space_group_name_Hall '-P 1'
_symmetry_space_group_name_H-M 'P -1'
_cell_angle_alpha 73.045(3)
_cell_angle_beta 65.042(3)
_cell_angle_gamma 62.258(3)
_cell_formula_units_Z 2
_cell_length_a 11.352(3)
_cell_length_b 11.451(3)
_cell_length_c 12.164(3)
_cell_measurement_temperature 163(2)
_cell_volume 1259.8(6)
_diffrn_ambient_temperature 163(2)
_exptl_crystal_density_diffrn 1.590
_cod_database_code 4062300

loop_
_symmetry_equiv_pos_as_xyz
'x, y, z'
'-x, -y, -z'

loop_
_atom_site_label
_atom_site_type_symbol
_atom_site_fract_x
_atom_site_fract_y
_atom_site_fract_z
_atom_site_U_iso_or_equiv
_atom_site_adp_type
_atom_site_occupancy
_atom_site_symmetry_multiplicity
_atom_site_calc_flag
_atom_site_refinement_flags
_atom_site_disorder_assembly
_atom_site_disorder_group
C54 C 0.4269(2) 0.1704(2) 0.1069(2) 0.0237(5) Uani 1 1 d . . .
H54 H 0.4860 0.1891 0.0270 0.028 Uiso 1 1 calc R . .
C53 C 0.3166(2) 0.1263(2) 0.1368(2) 0.0233(5) Uani 1 1 d . . .
H53 H 0.2906 0.1094 0.0802 0.028 Uiso 1 1 calc R . .
C51 C 0.3254(3) 0.1456(2) 0.3156(2) 0.0260(5) Uani 1 1 d . . .
H51 H 0.3052 0.1442 0.4000 0.031 Uiso 1 1 calc R . .
C52 C 0.2533(3) 0.1123(2) 0.2653(2) 0.0253(5) Uani 1 1 d . . .
H52 H 0.1765 0.0854 0.3102 0.030 Uiso 1 1 calc R . .
C50 C 0.4322(2) 0.1813(2) 0.2182(2) 0.0243(5) Uani 1 1 d . . .
H50 H 0.4960 0.2078 0.2257 0.029 Uiso 1 1 calc R . .
Fe2 Fe 0.23655(3) 0.30300(3) 0.20430(3) 0.01879(10) Uani 1 1 d . . .
C44 C 0.1862(3) 0.4808(2) 0.0975(2) 0.0272(5) Uani 1 1 d . . .
H44 H 0.2382 0.4989 0.0143 0.033 Uiso 1 1 calc R . .
C43 C 0.0749(3) 0.4352(2) 0.1411(2) 0.0302(6) Uani 1 1 d . . .
H43 H 0.0397 0.4179 0.0918 0.036 Uiso 1 1 calc R . .
C42 C 0.0260(2) 0.4201(2) 0.2700(2) 0.0300(6) Uani 1 1 d . . .
H42 H -0.0472 0.3903 0.3223 0.036 Uiso 1 1 calc R . .
C41 C 0.1053(2) 0.4572(2) 0.3078(2) 0.0258(5) Uani 1 1 d . . .
H41 H 0.0936 0.4572 0.3899 0.031 Uiso 1 1 calc R . .
C40 C 0.2054(2) 0.4945(2) 0.2012(2) 0.0221(5) Uani 1 1 d . . .
C15 C 0.3039(2) 0.5505(2) 0.1971(2) 0.0239(5) Uani 1 1 d . . .
H15A H 0.3322 0.5134 0.2708 0.029 Uiso 1 1 calc R . .
H15B H 0.3902 0.5260 0.1244 0.029 Uiso 1 1 calc R . .
N1 N 0.23030(19) 0.69802(17) 0.19178(16) 0.0205(4) Uani 1 1 d . . .
C1 C 0.2444(2) 0.7719(2) 0.0757(2) 0.0230(5) Uani 1 1 d . . .
O1 O 0.32111(18) 0.71509(17) -0.01522(14) 0.0322(4) Uani 1 1 d . . .
C2 C 0.1637(2) 0.9174(2) 0.0715(2) 0.0218(5) Uani 1 1 d . . .
C3 C 0.1805(3) 0.9952(2) -0.0405(2) 0.0267(5) Uani 1 1 d . . .
H3 H 0.2476 0.9558 -0.1128 0.032 Uiso 1 1 calc R . .
C4 C 0.0982(3) 1.1324(2) -0.0471(2) 0.0280(5) Uani 1 1 d . . .
H4 H 0.1120 1.1855 -0.1240 0.034 Uiso 1 1 calc R . .
C5 C -0.0006(2) 1.1904(2) 0.0542(2) 0.0241(5) Uani 1 1 d . . .
H5 H -0.0568 1.2830 0.0469 0.029 Uiso 1 1 calc R . .
C6 C -0.0215(2) 1.1150(2) 0.1714(2) 0.0237(5) Uani 1 1 d . . .
C7 C -0.1238(2) 1.1708(2) 0.2813(2) 0.0261(5) Uani 1 1 d . . .
C13 C -0.2154(3) 1.3141(2) 0.2758(2) 0.0264(5) Uani 1 1 d . . .
C14 C -0.2839(3) 1.4274(2) 0.2737(2) 0.0277(5) Uani 1 1 d . . .
C20 C -0.3710(3) 1.5683(2) 0.2649(2) 0.0257(5) Uani 1 1 d . . .
C21 C -0.5180(3) 1.6326(2) 0.3370(2) 0.0273(5) Uani 1 1 d . . .
H21 H -0.5739 1.5906 0.4025 0.033 Uiso 1 1 calc R . .
C22 C -0.5638(3) 1.7696(2) 0.2924(2) 0.0279(5) Uani 1 1 d . . .
H22 H -0.6566 1.8350 0.3219 0.034 Uiso 1 1 calc R . .
C23 C -0.4475(3) 1.7930(2) 0.1959(2) 0.0303(6) Uani 1 1 d . . .
H23 H -0.4495 1.8767 0.1510 0.036 Uiso 1 1 calc R . .
C24 C -0.3278(3) 1.6697(2) 0.1784(2) 0.0272(5) Uani 1 1 d . . .
H24 H -0.2361 1.6567 0.1201 0.033 Uiso 1 1 calc R . .
Fe1 Fe -0.39863(3) 1.71418(3) 0.35141(3) 0.02017(10) Uani 1 1 d . . .
C30 C -0.2905(3) 1.6310(2) 0.4725(2) 0.0258(5) Uani 1 1 d . . .
H30 H -0.2395 1.5388 0.4907 0.031 Uiso 1 1 calc R . .
C31 C -0.4361(3) 1.7046(2) 0.5332(2) 0.0261(5) Uani 1 1 d . . .
H31 H -0.4990 1.6704 0.5993 0.031 Uiso 1 1 calc R . .
C32 C -0.4709(3) 1.8385(2) 0.4774(2) 0.0268(5) Uani 1 1 d . . .
H32 H -0.5614 1.9092 0.4994 0.032 Uiso 1 1 calc R . .
C33 C -0.3462(3) 1.8480(2) 0.3828(2) 0.0261(5) Uani 1 1 d . . .
H33 H -0.3388 1.9261 0.3308 0.031 Uiso 1 1 calc R . .
C34 C -0.2346(3) 1.7191(2) 0.3801(2) 0.0259(5) Uani 1 1 d . . .
H34 H -0.1396 1.6963 0.3260 0.031 Uiso 1 1 calc R . .
C8 C -0.1369(3) 1.0911(2) 0.3908(2) 0.0306(6) Uani 1 1 d . . .
H8 H -0.2051 1.1288 0.4636 0.037 Uiso 1 1 calc R . .
C9 C -0.0506(3) 0.9535(2) 0.3972(2) 0.0300(6) Uani 1 1 d . . .
H9 H -0.0620 0.9000 0.4740 0.036 Uiso 1 1 calc R . .
C10 C 0.0495(2) 0.8964(2) 0.2936(2) 0.0223(5) Uani 1 1 d . . .
C11 C 0.1390(2) 0.7512(2) 0.3020(2) 0.0223(5) Uani 1 1 d . . .
O2 O 0.13347(19) 0.68087(16) 0.39824(14) 0.0318(4) Uani 1 1 d . . .
C12 C 0.0650(2) 0.9758(2) 0.1788(2) 0.0208(5) Uani 1 1 d . . .

loop_
_atom_site_aniso_label
_atom_site_aniso_U_11
_atom_site_aniso_U_22
_atom_site_aniso_U_33
_atom_site_aniso_U_23
_atom_site_aniso_U_13
_atom_site_aniso_U_12
C54 0.0203(12) 0.0187(12) 0.0281(12) -0.0069(9) -0.0069(10) -0.0033(10)
C53 0.0262(13) 0.0157(11) 0.0297(12) -0.0071(9) -0.0125(10) -0.0045(10)
C51 0.0318(14) 0.0198(12) 0.0250(12) -0.0017(9) -0.0150(11) -0.0048(11)
C52 0.0287(13) 0.0159(12) 0.0316(13) -0.0012(9) -0.0106(11) -0.0096(10)
C50 0.0218(12) 0.0180(12) 0.0336(13) -0.0069(10) -0.0141(10) -0.0020(10)
Fe2 0.02002(18) 0.01377(17) 0.02340(18) -0.00428(13) -0.00931(14) -0.00437(14)
C44 0.0367(14) 0.0136(11) 0.0333(13) 0.0009(10) -0.0221(12) -0.0046(10)
C43 0.0308(14) 0.0182(12) 0.0493(16) -0.0066(11) -0.0265(12) -0.0027(11)
C42 0.0195(12) 0.0209(13) 0.0482(15) -0.0129(11) -0.0105(11) -0.0026(10)
C41 0.0217(12) 0.0185(12) 0.0340(13) -0.0120(10) -0.0076(10) -0.0019(10)
C40 0.0231(12) 0.0124(11) 0.0307(12) -0.0051(9) -0.0128(10) -0.0021(9)
C15 0.0233(12) 0.0143(11) 0.0324(12) -0.0074(9) -0.0099(10) -0.0030(10)
N1 0.0227(10) 0.0139(9) 0.0234(9) -0.0046(7) -0.0083(8) -0.0041(8)
C1 0.0233(12) 0.0221(12) 0.0273(12) -0.0033(10) -0.0072(10) -0.0129(10)
O1 0.0350(10) 0.0300(10) 0.0272(9) -0.0101(7) -0.0011(8) -0.0137(8)
C2 0.0225(12) 0.0187(12) 0.0271(12) -0.0013(9) -0.0096(10) -0.0102(10)
C3 0.0288(13) 0.0288(14) 0.0252(12) -0.0036(10) -0.0073(10) -0.0150(11)
C4 0.0339(14) 0.0288(14) 0.0254(12) 0.0025(10) -0.0117(11) -0.0174(11)
C5 0.0274(13) 0.0145(11) 0.0342(13) 0.0019(10) -0.0171(11) -0.0081(10)
C6 0.0235(12) 0.0207(12) 0.0307(12) -0.0057(10) -0.0110(10) -0.0086(10)
C7 0.0265(13) 0.0194(12) 0.0347(13) -0.0055(10) -0.0112(11) -0.0088(10)
C13 0.0248(13) 0.0260(14) 0.0309(13) -0.0130(10) -0.0015(10) -0.0132(11)
C14 0.0250(13) 0.0304(15) 0.0328(13) -0.0083(11) -0.0105(11) -0.0115(12)
C20 0.0262(13) 0.0223(12) 0.0321(13) -0.0127(10) -0.0121(11) -0.0048(10)
C21 0.0257(13) 0.0249(13) 0.0366(13) -0.0102(11) -0.0144(11) -0.0069(11)
C22 0.0281(13) 0.0224(13) 0.0355(13) -0.0112(10) -0.0187(11) -0.0002(10)
C23 0.0451(16) 0.0214(13) 0.0275(13) -0.0038(10) -0.0206(12) -0.0076(12)
C24 0.0344(14) 0.0271(13) 0.0208(12) -0.0090(10) -0.0084(10) -0.0098(11)
Fe1 0.02383(19) 0.01497(18) 0.02192(18) -0.00447(13) -0.00956(14) -0.00489(14)
C30 0.0339(14) 0.0210(12) 0.0272(12) -0.0006(10) -0.0188(11) -0.0084(11)
C31 0.0332(14) 0.0290(13) 0.0196(11) -0.0038(10) -0.0090(10) -0.0144(11)
C32 0.0300(13) 0.0253(13) 0.0275(12) -0.0131(10) -0.0114(11) -0.0056(11)
C33 0.0363(14) 0.0210(12) 0.0272(12) -0.0026(10) -0.0156(11) -0.0120(11)
C34 0.0237(12) 0.0292(13) 0.0275(12) -0.0076(10) -0.0093(10) -0.0097(11)
C8 0.0260(13) 0.0316(14) 0.0260(12) -0.0145(11) 0.0013(10) -0.0075(11)
C9 0.0365(15) 0.0267(14) 0.0259(12) -0.0038(10) -0.0084(11) -0.0133(12)
C10 0.0220(12) 0.0182(12) 0.0286(12) -0.0061(9) -0.0079(10) -0.0081(10)
C11 0.0247(12) 0.0180(12) 0.0267(12) -0.0046(9) -0.0097(10) -0.0084(10)
O2 0.0432(11) 0.0221(9) 0.0257(9) 0.0012(7) -0.0127(8) -0.0109(8)
C12 0.0224(12) 0.0160(11) 0.0289(12) -0.0019(9) -0.0118(10) -0.0090(10)

loop_
_geom_bond_atom_site_label_1
_geom_bond_atom_site_label_2
_geom_bond_distance
_geom_bond_site_symmetry_2
_geom_bond_publ_flag
C54 C50 1.423(3) . ?
C54 C53 1.432(3) . ?
C54 Fe2 2.052(2) . ?
C53 C52 1.413(3) . ?
C53 Fe2 2.054(2) . ?
C51 C50 1.417(3) . ?
C51 C52 1.428(3) . ?
C51 Fe2 2.033(2) . ?
C52 Fe2 2.036(2) . ?
C50 Fe2 2.050(2) . ?
Fe2 C44 2.040(2) . ?
Fe2 C40 2.044(2) . ?
Fe2 C42 2.044(2) . ?
Fe2 C43 2.044(2) . ?
Fe2 C41 2.047(2) . ?
C44 C43 1.428(3) . ?
C44 C40 1.430(3) . ?
C43 C42 1.412(4) . ?
C42 C41 1.422(3) . ?
C41 C40 1.429(3) . ?
C40 C15 1.506(3) . ?
C15 N1 1.491(3) . ?
N1 C11 1.399(3) . ?
N1 C1 1.405(3) . ?
C1 O1 1.218(3) . ?
C1 C2 1.479(3) . ?
C2 C3 1.385(3) . ?
C2 C12 1.409(3) . ?
C3 C4 1.404(3) . ?
C4 C5 1.355(3) . ?
C5 C6 1.421(3) . ?
C6 C12 1.431(3) . ?
C6 C7 1.430(3) . ?
C7 C8 1.371(3) . ?
C7 C13 1.478(3) . ?
C13 C14 1.160(3) . ?
C14 C20 1.447(3) . ?
C20 C24 1.442(3) . ?
C20 C21 1.448(3) . ?
C20 Fe1 2.063(2) . ?
C21 C22 1.417(3) . ?
C21 Fe1 2.053(2) . ?
C22 C23 1.425(4) . ?
C22 Fe1 2.049(2) . ?
C23 C24 1.425(3) . ?
C23 Fe1 2.030(2) . ?
C24 Fe1 2.038(2) . ?
Fe1 C32 2.043(2) . ?
Fe1 C31 2.047(2) . ?
Fe1 C30 2.050(2) . ?
Fe1 C33 2.056(2) . ?
Fe1 C34 2.062(2) . ?
C30 C34 1.420(3) . ?
C30 C31 1.422(3) . ?
C31 C32 1.422(3) . ?
C32 C33 1.427(3) . ?
C33 C34 1.427(3) . ?
C8 C9 1.416(3) . ?
C9 C10 1.373(3) . ?
C10 C12 1.417(3) . ?
C10 C11 1.492(3) . ?
C11 O2 1.207(3) . ?
